data_7233106
loop_
_publ_author_name
'Vu\<sak, Darko'
'Smre\<cki, Neven'
'Prugove\<cki, Biserka'
'\/Dilovi\'c, Ivica'
'Kirasi\'c, Inka'
'\<Zili\'c, Dijana'
'Muratovi\'c, Senada'
'Matkovi\'c-\<Calogovi\'c, Dubravka'

_publ_section_title
;
 Cobalt, nickel and copper complexes with glycinamide: structural insights
 and magnetic properties
;
_journal_issue 38
_journal_name_full 'RSC Advances'
_journal_page_first 21637
_journal_paper_doi 10.1039/C9RA03693H
_journal_volume 9
_journal_year 2019
_chemical_formula_moiety 'C4 H16 N4 Ni O4, I2'
_chemical_formula_sum 'C4 H16 I2 N4 Ni O4'
_chemical_formula_weight 496.72
_chemical_name_systematic 'diaquabis(glycinamide)nickel(II) iodide'
_space_group_crystal_system orthorhombic
_space_group_IT_number 62
_space_group_name_Hall '-P 2ac 2n'
_space_group_name_H-M_alt 'P n m a'
_symmetry_space_group_name_Hall '-P 2ac 2n'
_symmetry_space_group_name_H-M 'P n m a'
_atom_sites_solution_hydrogens mixed
_audit_creation_method SHELXL-2014/7
_audit_update_record
;
2019-05-10 deposited with the CCDC.    2019-06-17 downloaded from the CCDC.
;
_cell_angle_alpha 90
_cell_angle_beta 90
_cell_angle_gamma 90
_cell_formula_units_Z 4
_cell_length_a 7.5456(3)
_cell_length_b 18.9706(7)
_cell_length_c 10.1902(3)
_cell_measurement_reflns_used 2423
_cell_measurement_temperature 295(2)
_cell_measurement_theta_max 29.9900
_cell_measurement_theta_min 4.9280
_cell_volume 1458.67(9)
_computing_cell_refinement 'CrysAlis RED (Oxford Diffraction,2018)'
_computing_data_collection 'CrysAlis CCD (Oxford Diffraction,2010)'
_computing_data_reduction 'CrysAlis RED (Oxford Diffraction,2018)'
_computing_molecular_graphics 'MERCURY (C.F. Macrae et al , 2008)'
_computing_publication_material 'SHELXL-2014/7 (Sheldrick, 2014)'
_computing_structure_refinement 'SHELXL-2014/7 (Sheldrick, 2014)'
_computing_structure_solution 'SHELXS-97 (Sheldrick, 1990)'
_diffrn_ambient_temperature 295(2)
_diffrn_detector_area_resol_mean 16.3426
_diffrn_measured_fraction_theta_full 0.995
_diffrn_measured_fraction_theta_max 0.996
_diffrn_measurement_device_type 'Xcalibur, Sapphire3'
_diffrn_measurement_method '\w scans'
_diffrn_radiation_type MoK\a
_diffrn_radiation_wavelength 0.71073
_diffrn_reflns_av_R_equivalents 0.0236
_diffrn_reflns_av_unetI/netI 0.0229
_diffrn_reflns_Laue_measured_fraction_full 0.995
_diffrn_reflns_Laue_measured_fraction_max 0.996
_diffrn_reflns_limit_h_max 9
_diffrn_reflns_limit_h_min -9
_diffrn_reflns_limit_k_max 24
_diffrn_reflns_limit_k_min -20
_diffrn_reflns_limit_l_max 7
_diffrn_reflns_limit_l_min -13
_diffrn_reflns_number 5770
_diffrn_reflns_point_group_measured_fraction_full 0.995
_diffrn_reflns_point_group_measured_fraction_max 0.996
_diffrn_reflns_theta_full 25.242
_diffrn_reflns_theta_max 26.988
_diffrn_reflns_theta_min 4.297
_diffrn_source 'Enhance (Mo) X-ray Source'
_exptl_absorpt_coefficient_mu 5.565
_exptl_absorpt_correction_T_max 1.00000
_exptl_absorpt_correction_T_min 0.78448
_exptl_absorpt_correction_type multi-scan
_exptl_absorpt_process_details
;
CrysAlisPro, Agilent Technologies,
Version 1.171.37.35 (release 13-08-2014 CrysAlis171 .NET)
(compiled Aug 13 2014,18:06:01)
Empirical absorption correction using spherical harmonics,
 implemented in SCALE3 ABSPACK scaling algorithm.
;
_exptl_crystal_colour blue
_exptl_crystal_density_diffrn 2.262
_exptl_crystal_description prism
_exptl_crystal_F_000 936
_exptl_crystal_recrystallization_method 'Re-crystallisation from solvent: water'
_exptl_crystal_size_max 0.280
_exptl_crystal_size_mid 0.220
_exptl_crystal_size_min 0.190
_refine_diff_density_max 0.921
_refine_diff_density_min -0.766
_refine_diff_density_rms 0.087
_refine_ls_extinction_method none
_refine_ls_goodness_of_fit_ref 1.093
_refine_ls_hydrogen_treatment mixed
_refine_ls_matrix_type full
_refine_ls_number_parameters 81
_refine_ls_number_reflns 1626
_refine_ls_number_restraints 2
_refine_ls_restrained_S_all 1.093
_refine_ls_R_factor_all 0.0378
_refine_ls_R_factor_gt 0.0299
_refine_ls_shift/su_max 0.003
_refine_ls_shift/su_mean 0.000
_refine_ls_structure_factor_coef Fsqd
_refine_ls_weighting_details 'w=1/[\s^2^(Fo^2^)+(0.0254P)^2^+1.6186P] where P=(Fo^2^+2Fc^2^)/3'
_refine_ls_weighting_scheme calc
_refine_ls_wR_factor_gt 0.0650
_refine_ls_wR_factor_ref 0.0698
_reflns_Friedel_coverage 0.000
_reflns_number_gt 1374
_reflns_number_total 1626
_reflns_threshold_expression 'I > 2\s(I)'
_cod_data_source_file c9ra03693h2.cif
_cod_data_source_block 2c_RT
_cod_database_code 7233106
_shelx_shelxl_version_number 2014/7
_shelx_space_group_comment
;
The symmetry employed for this shelxl refinement is uniquely defined
by the following loop, which should always be used as a source of
symmetry information in preference to the above space-group names.
They are only intended as comments.
;
_shelx_estimated_absorpt_t_min 0.305
_shelx_estimated_absorpt_t_max 0.418

loop_
_space_group_symop_operation_xyz
'x, y, z'
'-x+1/2, -y, z+1/2'
'-x, y+1/2, -z'
'x+1/2, -y+1/2, -z+1/2'
'-x, -y, -z'
'x-1/2, y, -z-1/2'
'x, -y-1/2, z'
'-x-1/2, y-1/2, z-1/2'

loop_
_atom_site_label
_atom_site_type_symbol
_atom_site_fract_x
_atom_site_fract_y
_atom_site_fract_z
_atom_site_U_iso_or_equiv
_atom_site_adp_type
_atom_site_occupancy
_atom_site_site_symmetry_order
_atom_site_calc_flag
_atom_site_refinement_flags_posn
_atom_site_refinement_flags_adp
_atom_site_refinement_flags_occupancy
H2W H 0.322(10) 0.711(2) 1.031(8) 0.18(4) Uiso 1 1 d D . .
H1W H 0.976(10) 0.718(3) 1.137(7) 0.21(5) Uiso 1 1 d D . .
Ni1 Ni 0.64379(10) 0.7500 1.06848(7) 0.04045(19) Uani 1 2 d S T P
C1 C 0.6398(5) 0.6111(2) 1.1663(4) 0.0448(10) Uani 1 1 d . . .
O1W O 0.9187(7) 0.7500 1.0965(5) 0.0641(13) Uani 1 2 d DS T P
N2 N 0.6710(6) 0.6628(2) 0.9478(3) 0.0613(11) Uani 1 1 d . . .
H2C H 0.5852 0.6630 0.8879 0.074 Uiso 1 1 calc R U .
H2D H 0.7744 0.6651 0.9060 0.074 Uiso 1 1 calc R U .
N1 N 0.6391(5) 0.5565(2) 1.2459(4) 0.0697(12) Uani 1 1 d . . .
H1A H 0.6247 0.5627 1.3288 0.084 Uiso 1 1 calc R U .
H1B H 0.6530 0.5147 1.2150 0.084 Uiso 1 1 calc R U .
C2 C 0.6628(6) 0.5979(2) 1.0222(4) 0.0508(11) Uani 1 1 d . . .
H2B H 0.7709 0.5713 1.0081 0.061 Uiso 1 1 calc R U .
H2A H 0.5644 0.5696 0.9906 0.061 Uiso 1 1 calc R U .
O1 O 0.6200(5) 0.67270(16) 1.2074(3) 0.0615(9) Uani 1 1 d . . .
O2W O 0.3691(8) 0.7500 1.0547(8) 0.0871(18) Uani 1 2 d DS T P
I1 I 0.15677(4) 0.60206(2) 0.89955(3) 0.05401(13) Uani 1 1 d . . .

loop_
_atom_site_aniso_label
_atom_site_aniso_U_11
_atom_site_aniso_U_22
_atom_site_aniso_U_33
_atom_site_aniso_U_23
_atom_site_aniso_U_13
_atom_site_aniso_U_12
Ni1 0.0476(4) 0.0385(4) 0.0352(3) 0.000 0.0027(3) 0.000
C1 0.048(2) 0.039(2) 0.047(2) -0.0031(18) 0.0070(19) 0.0032(19)
O1W 0.055(3) 0.074(4) 0.064(3) 0.000 -0.016(2) 0.000
N2 0.092(3) 0.058(2) 0.0338(17) -0.0052(17) -0.0043(19) 0.002(2)
N1 0.111(4) 0.038(2) 0.061(2) 0.0033(18) 0.015(2) 0.010(2)
C2 0.061(3) 0.042(2) 0.049(2) -0.0087(19) -0.003(2) 0.005(2)
O1 0.102(3) 0.0386(17) 0.0434(15) 0.0001(13) 0.0196(17) 0.0082(16)
O2W 0.055(3) 0.068(4) 0.139(6) 0.000 -0.007(3) 0.000
I1 0.0588(2) 0.0549(2) 0.04838(19) -0.00156(12) 0.00245(13) 0.00314(14)

loop_
_atom_type_symbol
_atom_type_description
_atom_type_scat_dispersion_real
_atom_type_scat_dispersion_imag
_atom_type_scat_source
C C 0.0033 0.0016 'International Tables Vol C Tables 4.2.6.8 and 6.1.1.4'
H H 0.0000 0.0000 'International Tables Vol C Tables 4.2.6.8 and 6.1.1.4'
N N 0.0061 0.0033 'International Tables Vol C Tables 4.2.6.8 and 6.1.1.4'
O O 0.0106 0.0060 'International Tables Vol C Tables 4.2.6.8 and 6.1.1.4'
Ni Ni 0.3393 1.1124 'International Tables Vol C Tables 4.2.6.8 and 6.1.1.4'
I I -0.4742 1.8119 'International Tables Vol C Tables 4.2.6.8 and 6.1.1.4'

loop_
_geom_angle_atom_site_label_1
_geom_angle_atom_site_label_2
_geom_angle_atom_site_label_3
_geom_angle
_geom_angle_site_symmetry_1
_geom_angle_site_symmetry_3
O1 Ni1 O1 91.57(17) 7_575 .
O1 Ni1 N2 81.19(14) 7_575 7_575
O1 Ni1 N2 172.64(13) . 7_575
O1 Ni1 N2 172.64(13) 7_575 .
O1 Ni1 N2 81.19(14) . .
N2 Ni1 N2 106.0(2) 7_575 .
O1 Ni1 O2W 87.67(19) 7_575 .
O1 Ni1 O2W 87.67(19) . .
N2 Ni1 O2W 93.37(18) 7_575 .
N2 Ni1 O2W 93.37(19) . .
O1 Ni1 O1W 89.57(14) 7_575 .
O1 Ni1 O1W 89.57(14) . .
N2 Ni1 O1W 89.00(15) 7_575 .
N2 Ni1 O1W 89.00(15) . .
O2W Ni1 O1W 176.0(3) . .
O1 C1 N1 121.9(4) . .
O1 C1 C2 119.8(4) . .
N1 C1 C2 118.3(4) . .
C2 N2 Ni1 111.4(3) . .
N2 C2 C1 112.1(3) . .
C1 O1 Ni1 115.4(3) . .

loop_
_geom_bond_atom_site_label_1
_geom_bond_atom_site_label_2
_geom_bond_distance
_geom_bond_site_symmetry_2
Ni1 O1 2.046(3) 7_575
Ni1 O1 2.046(3) .
Ni1 N2 2.071(4) 7_575
Ni1 N2 2.071(4) .
Ni1 O2W 2.078(6) .
Ni1 O1W 2.094(5) .
C1 O1 1.251(5) .
C1 N1 1.314(6) .
C1 C2 1.500(6) .
N2 C2 1.448(5) .
